data_7133881
loop_
_publ_author_name
'Verma, Kshitiz'
'Bhattacharyya, Hemanga'
'Saha, Sharajit'
'Punniyamurthy, Tharmalingam'

_publ_section_title
;
 Expedient (3+3)-annulation of carbonyl ylides with azaoxyallyl cations:
 formal access to oxa-benzo[<i>c</i>]azepin-3-ones.
;
_journal_issue 91
_journal_name_full 'Chemical communications (Cambridge, England)'
_journal_page_first 13368
_journal_page_last 13371
_journal_paper_doi 10.1039/d4cc04946b
_journal_volume 60
_journal_year 2024
_chemical_formula_moiety 'C27 H25 N O5'
_chemical_formula_sum 'C27 H25 N O5'
_chemical_formula_weight 443.48
_space_group_crystal_system orthorhombic
_space_group_IT_number 29
_space_group_name_Hall 'P 2c -2ac'
_space_group_name_H-M_alt 'P c a 21'
_atom_sites_solution_hydrogens geom
_audit_creation_method SHELXL-2019/1
_audit_update_record
;
2024-07-22 deposited with the CCDC.	2024-10-21 downloaded from the CCDC.
;
_cell_angle_alpha 90
_cell_angle_beta 90
_cell_angle_gamma 90
_cell_formula_units_Z 4
_cell_length_a 18.656(4)
_cell_length_b 9.9609(18)
_cell_length_c 12.339(2)
_cell_measurement_reflns_used 9843
_cell_measurement_temperature 299(2)
_cell_measurement_theta_max 27.22
_cell_measurement_theta_min 2.32
_cell_volume 2293.0(7)
_computing_structure_refinement 'SHELXL-2019/1 (Sheldrick, 2019)'
_diffrn_ambient_temperature 299(2)
_diffrn_measured_fraction_theta_full 0.999
_diffrn_measured_fraction_theta_max 0.999
_diffrn_measurement_device_type 'Bruker APEX-II CCD'
_diffrn_measurement_method '\f and \w scans'
_diffrn_radiation_type MoK\a
_diffrn_radiation_wavelength 0.71073
_diffrn_reflns_av_R_equivalents 0.0626
_diffrn_reflns_av_unetI/netI 0.0426
_diffrn_reflns_Laue_measured_fraction_full 0.999
_diffrn_reflns_Laue_measured_fraction_max 0.999
_diffrn_reflns_limit_h_max 24
_diffrn_reflns_limit_h_min -24
_diffrn_reflns_limit_k_max 12
_diffrn_reflns_limit_k_min -12
_diffrn_reflns_limit_l_max 16
_diffrn_reflns_limit_l_min -16
_diffrn_reflns_number 56725
_diffrn_reflns_point_group_measured_fraction_full 0.999
_diffrn_reflns_point_group_measured_fraction_max 0.998
_diffrn_reflns_theta_full 25.242
_diffrn_reflns_theta_max 27.481
_diffrn_reflns_theta_min 2.183
_exptl_absorpt_coefficient_mu 0.089
_exptl_crystal_colour colourless
_exptl_crystal_density_diffrn 1.285
_exptl_crystal_description block
_exptl_crystal_F_000 936
_exptl_crystal_size_max 0.23
_exptl_crystal_size_mid 0.21
_exptl_crystal_size_min 0.20
_refine_diff_density_max 0.183
_refine_diff_density_min -0.231
_refine_diff_density_rms 0.043
_refine_ls_abs_structure_details
;
 Flack x determined using 1441 quotients [(I+)-(I-)]/[(I+)+(I-)]
 (Parsons, Flack and Wagner, Acta Cryst. B69 (2013) 249-259).
;
_refine_ls_abs_structure_Flack 0.4(4)
_refine_ls_extinction_method none
_refine_ls_goodness_of_fit_ref 1.201
_refine_ls_hydrogen_treatment constr
_refine_ls_matrix_type full
_refine_ls_number_parameters 301
_refine_ls_number_reflns 5248
_refine_ls_number_restraints 1
_refine_ls_restrained_S_all 1.201
_refine_ls_R_factor_all 0.0922
_refine_ls_R_factor_gt 0.0603
_refine_ls_shift/su_max 0.007
_refine_ls_shift/su_mean 0.000
_refine_ls_structure_factor_coef Fsqd
_refine_ls_weighting_details 'w=1/[\s^2^(Fo^2^)+(0.0281P)^2^+0.7900P] where P=(Fo^2^+2Fc^2^)/3'
_refine_ls_weighting_scheme calc
_refine_ls_wR_factor_gt 0.1014
_refine_ls_wR_factor_ref 0.1133
_reflns_Friedel_coverage 0.908
_reflns_Friedel_fraction_full 0.999
_reflns_Friedel_fraction_max 0.998
_reflns_number_gt 3994
_reflns_number_total 5248
_reflns_threshold_expression 'I > 2\s(I)'
_cod_data_source_file d4cc04946b2.cif
_cod_data_source_block TP_KV_1_0ma_a
_cod_depositor_comments 'Adding full bibliography for 7133881.cif.'
_cod_database_code 7133881
_shelx_shelxl_version_number 2019/1
_shelx_space_group_comment
;
The symmetry employed for this shelxl refinement is uniquely defined
by the following loop, which should always be used as a source of
symmetry information in preference to the above space-group names.
They are only intended as comments.
;

loop_
_space_group_symop_operation_xyz
'x, y, z'
'-x, -y, z+1/2'
'x+1/2, -y, z'
'-x+1/2, y, z+1/2'

loop_
_atom_site_label
_atom_site_type_symbol
_atom_site_fract_x
_atom_site_fract_y
_atom_site_fract_z
_atom_site_U_iso_or_equiv
_atom_site_adp_type
_atom_site_occupancy
_atom_site_site_symmetry_order
_atom_site_calc_flag
_atom_site_refinement_flags_posn
_atom_site_refinement_flags_adp
_atom_site_refinement_flags_occupancy
_atom_site_disorder_assembly
_atom_site_disorder_group
O1_1 O 0.68513(12) 0.7059(2) 0.4242(2) 0.0423(6) Uani 1 1 d . . . . .
O2_1 O 0.51840(11) 0.8654(2) 0.47900(18) 0.0304(5) Uani 1 1 d . . . . .
O3_1 O 0.40846(13) 1.0138(3) 0.4478(3) 0.0503(7) Uani 1 1 d . . . . .
O4_1 O 0.66833(17) 0.8592(3) 0.2530(2) 0.0659(9) Uani 1 1 d . . . . .
O5_1 O 0.47054(15) 1.2029(3) 0.4313(3) 0.0589(8) Uani 1 1 d . . . . .
N1_1 N 0.61882(15) 0.7702(3) 0.4042(2) 0.0350(7) Uani 1 1 d . . . . .
C1_1 C 0.7467(2) 0.4949(4) 0.4142(3) 0.0442(9) Uani 1 1 d . . . . .
C2_1 C 0.7683(3) 0.3838(4) 0.3556(4) 0.0585(12) Uani 1 1 d . . . . .
H2_1 H 0.746911 0.365016 0.289246 0.070 Uiso 1 1 calc R U . . .
C3_1 C 0.8217(3) 0.3002(5) 0.3952(5) 0.0676(15) Uani 1 1 d . . . . .
H3_1 H 0.835538 0.225217 0.355443 0.081 Uiso 1 1 calc R U . . .
C4_1 C 0.8538(2) 0.3267(5) 0.4913(5) 0.0668(14) Uani 1 1 d . . . . .
H4_1 H 0.889874 0.270909 0.517230 0.080 Uiso 1 1 calc R U . . .
C5_1 C 0.8326(3) 0.4364(5) 0.5500(4) 0.0677(14) Uani 1 1 d . . . . .
H5_1 H 0.854523 0.455031 0.616002 0.081 Uiso 1 1 calc R U . . .
C6_1 C 0.7787(2) 0.5200(4) 0.5118(4) 0.0556(11) Uani 1 1 d . . . . .
H6_1 H 0.764224 0.593502 0.552772 0.067 Uiso 1 1 calc R U . . .
C7_1 C 0.6871(3) 0.5793(4) 0.3685(4) 0.0575(12) Uani 1 1 d . . . . .
H7A_1 H 0.694980 0.594004 0.291717 0.069 Uiso 1 1 calc R U . . .
H7B_1 H 0.641678 0.533232 0.377338 0.069 Uiso 1 1 calc R U . . .
C9_1 C 0.58586(17) 0.8105(3) 0.5101(3) 0.0320(8) Uani 1 1 d . . . . .
C10_1 C 0.53418(16) 0.9953(3) 0.4338(3) 0.0287(7) Uani 1 1 d . . . . .
C11_1 C 0.5612(2) 0.9687(4) 0.3156(3) 0.0364(9) Uani 1 1 d . . . . .
C12_1 C 0.6224(2) 0.8646(4) 0.3215(3) 0.0391(9) Uani 1 1 d . . . . .
C13_1 C 0.5722(2) 0.6896(4) 0.5802(3) 0.0378(9) Uani 1 1 d . . . . .
C14_1 C 0.5890(3) 0.6866(4) 0.6887(3) 0.0543(11) Uani 1 1 d . . . . .
H14_1 H 0.612175 0.759706 0.719912 0.065 Uiso 1 1 calc R U . . .
C15_1 C 0.5722(3) 0.5768(5) 0.7521(4) 0.0781(16) Uani 1 1 d . . . . .
H15_1 H 0.584843 0.575324 0.824972 0.094 Uiso 1 1 calc R U . . .
C16_1 C 0.5368(3) 0.4703(5) 0.7074(5) 0.0781(17) Uani 1 1 d . . . . .
H16_1 H 0.525225 0.396511 0.750113 0.094 Uiso 1 1 calc R U . . .
C17_1 C 0.5183(3) 0.4714(4) 0.6000(4) 0.0666(14) Uani 1 1 d . . . . .
H17_1 H 0.493956 0.398773 0.570118 0.080 Uiso 1 1 calc R U . . .
C18_1 C 0.5358(2) 0.5807(4) 0.5362(4) 0.0503(10) Uani 1 1 d . . . . .
H18_1 H 0.523158 0.581359 0.463275 0.060 Uiso 1 1 calc R U . . .
C19_1 C 0.62594(18) 0.9326(4) 0.5532(3) 0.0321(8) Uani 1 1 d . . . . .
C20_1 C 0.6215(2) 1.1720(4) 0.5240(3) 0.0429(9) Uani 1 1 d . . . . .
H20_1 H 0.601023 1.246928 0.491405 0.051 Uiso 1 1 calc R U . . .
C21_1 C 0.6801(2) 1.1837(5) 0.5931(4) 0.0554(12) Uani 1 1 d . . . . .
H21_1 H 0.698239 1.268386 0.608731 0.066 Uiso 1 1 calc R U . . .
C22_1 C 0.7115(2) 1.0728(5) 0.6385(4) 0.0540(11) Uani 1 1 d . . . . .
H22_1 H 0.750902 1.083871 0.683762 0.065 Uiso 1 1 calc R U . . .
C23_1 C 0.6860(2) 0.9448(4) 0.6185(3) 0.0432(10) Uani 1 1 d . . . . .
H23_1 H 0.708352 0.869702 0.647794 0.052 Uiso 1 1 calc R U . . .
C24_1 C 0.46764(18) 1.0832(4) 0.4377(3) 0.0338(8) Uani 1 1 d . . . . .
C25_1 C 0.3419(2) 1.0904(5) 0.4522(5) 0.0665(14) Uani 1 1 d . . . . .
H25A_1 H 0.341092 1.143724 0.516977 0.100 Uiso 1 1 calc R U . . .
H25B_1 H 0.301883 1.029839 0.452363 0.100 Uiso 1 1 calc R U . . .
H25C_1 H 0.338923 1.148131 0.390023 0.100 Uiso 1 1 calc R U . . .
C26_1 C 0.5892(2) 1.0960(4) 0.2613(3) 0.0510(11) Uani 1 1 d . . . . .
H26A_1 H 0.629064 1.130429 0.301937 0.076 Uiso 1 1 calc R U . . .
H26B_1 H 0.551798 1.162057 0.259010 0.076 Uiso 1 1 calc R U . . .
H26C_1 H 0.604443 1.075485 0.188854 0.076 Uiso 1 1 calc R U . . .
C27_1 C 0.5007(2) 0.9079(5) 0.2473(3) 0.0499(10) Uani 1 1 d . . . . .
H27A_1 H 0.465619 0.975703 0.231800 0.075 Uiso 1 1 calc R U . . .
H27B_1 H 0.478569 0.835889 0.286748 0.075 Uiso 1 1 calc R U . . .
H27C_1 H 0.520060 0.873947 0.180626 0.075 Uiso 1 1 calc R U . . .
C28_1 C 0.59482(17) 1.0441(3) 0.5057(3) 0.0302(8) Uani 1 1 d . . . . .

loop_
_atom_site_aniso_label
_atom_site_aniso_U_11
_atom_site_aniso_U_22
_atom_site_aniso_U_33
_atom_site_aniso_U_23
_atom_site_aniso_U_13
_atom_site_aniso_U_12
O1_1 0.0366(14) 0.0426(15) 0.0478(16) -0.0088(13) -0.0004(13) 0.0126(11)
O2_1 0.0277(12) 0.0311(13) 0.0324(13) 0.0018(10) 0.0011(10) 0.0011(10)
O3_1 0.0307(13) 0.0458(16) 0.075(2) 0.0082(15) 0.0079(14) 0.0049(12)
O4_1 0.0628(19) 0.080(2) 0.0553(19) 0.0143(17) 0.0284(17) 0.0225(17)
O5_1 0.0513(17) 0.0363(16) 0.089(2) 0.0055(17) -0.0070(17) 0.0073(13)
N1_1 0.0331(16) 0.0416(17) 0.0304(16) -0.0023(14) 0.0012(13) 0.0105(13)
C1_1 0.041(2) 0.045(2) 0.046(2) 0.000(2) 0.0080(19) 0.0101(18)
C2_1 0.060(3) 0.055(3) 0.061(3) -0.012(2) 0.000(2) 0.019(2)
C3_1 0.067(3) 0.053(3) 0.083(4) -0.004(3) 0.013(3) 0.024(3)
C4_1 0.049(3) 0.059(3) 0.092(4) 0.016(3) 0.006(3) 0.019(2)
C5_1 0.058(3) 0.076(3) 0.069(3) 0.006(3) -0.010(3) 0.010(3)
C6_1 0.055(3) 0.055(3) 0.058(3) -0.006(2) 0.005(2) 0.014(2)
C7_1 0.060(3) 0.055(3) 0.057(3) -0.020(2) -0.006(2) 0.022(2)
C9_1 0.0307(18) 0.0332(19) 0.0321(19) 0.0008(16) -0.0001(16) 0.0082(15)
C10_1 0.0286(16) 0.0278(17) 0.0296(17) 0.0043(15) 0.0030(15) 0.0004(14)
C11_1 0.036(2) 0.043(2) 0.030(2) 0.0003(17) 0.0037(16) 0.0055(17)
C12_1 0.039(2) 0.047(2) 0.032(2) -0.0038(18) 0.0076(17) 0.0007(18)
C13_1 0.040(2) 0.033(2) 0.040(2) 0.0005(17) 0.0026(17) 0.0104(17)
C14_1 0.085(3) 0.039(2) 0.039(2) -0.0007(19) 0.000(2) 0.004(2)
C15_1 0.142(5) 0.046(3) 0.046(3) 0.014(2) 0.002(3) 0.012(3)
C16_1 0.131(5) 0.036(3) 0.067(4) 0.017(3) 0.018(3) 0.008(3)
C17_1 0.086(4) 0.036(2) 0.077(4) -0.002(3) 0.008(3) -0.001(2)
C18_1 0.055(3) 0.045(2) 0.051(3) 0.003(2) -0.003(2) -0.001(2)
C19_1 0.0303(18) 0.039(2) 0.0265(18) -0.0042(16) 0.0048(15) 0.0038(15)
C20_1 0.039(2) 0.040(2) 0.049(2) -0.0025(18) 0.0027(19) -0.0030(18)
C21_1 0.046(2) 0.058(3) 0.062(3) -0.018(2) -0.004(2) -0.015(2)
C22_1 0.034(2) 0.077(3) 0.051(3) -0.016(3) -0.0126(19) -0.008(2)
C23_1 0.033(2) 0.057(2) 0.040(2) -0.0034(19) -0.0041(18) 0.0084(19)
C24_1 0.0328(19) 0.039(2) 0.0301(18) 0.0022(17) 0.0005(16) 0.0040(16)
C25_1 0.035(2) 0.081(3) 0.084(3) 0.014(3) 0.016(2) 0.018(2)
C26_1 0.059(3) 0.053(3) 0.041(2) 0.011(2) 0.013(2) 0.005(2)
C27_1 0.053(2) 0.060(3) 0.036(2) -0.011(2) -0.0109(19) 0.006(2)
C28_1 0.0274(17) 0.0346(19) 0.0284(18) -0.0059(16) 0.0043(15) -0.0006(15)

loop_
_atom_type_symbol
_atom_type_description
_atom_type_scat_dispersion_real
_atom_type_scat_dispersion_imag
_atom_type_scat_source
C C 0.0033 0.0016 'International Tables Vol C Tables 4.2.6.8 and 6.1.1.4'
H H 0.0000 0.0000 'International Tables Vol C Tables 4.2.6.8 and 6.1.1.4'
N N 0.0061 0.0033 'International Tables Vol C Tables 4.2.6.8 and 6.1.1.4'
O O 0.0106 0.0060 'International Tables Vol C Tables 4.2.6.8 and 6.1.1.4'

loop_
_geom_angle_atom_site_label_1
_geom_angle_atom_site_label_2
_geom_angle_atom_site_label_3
_geom_angle
_geom_angle_site_symmetry_1
_geom_angle_site_symmetry_3
_geom_angle_publ_flag
N1_1 O1_1 C7_1 109.6(3) . . ?
C9_1 O2_1 C10_1 105.6(2) . . ?
C24_1 O3_1 C25_1 116.5(3) . . ?
C12_1 N1_1 O1_1 113.1(3) . . ?
C12_1 N1_1 C9_1 118.6(3) . . ?
O1_1 N1_1 C9_1 109.1(2) . . ?
C6_1 C1_1 C2_1 118.7(4) . . ?
C6_1 C1_1 C7_1 123.4(4) . . ?
C2_1 C1_1 C7_1 117.8(4) . . ?
C1_1 C2_1 C3_1 120.4(5) . . ?
C4_1 C3_1 C2_1 120.5(5) . . ?
C3_1 C4_1 C5_1 119.4(4) . . ?
C4_1 C5_1 C6_1 120.5(5) . . ?
C1_1 C6_1 C5_1 120.4(4) . . ?
O1_1 C7_1 C1_1 109.3(3) . . ?
O2_1 C9_1 N1_1 103.3(3) . . ?
O2_1 C9_1 C13_1 108.2(3) . . ?
N1_1 C9_1 C13_1 110.8(3) . . ?
O2_1 C9_1 C19_1 102.8(3) . . ?
N1_1 C9_1 C19_1 108.5(3) . . ?
C13_1 C9_1 C19_1 121.4(3) . . ?
O2_1 C10_1 C28_1 102.4(3) . . ?
O2_1 C10_1 C24_1 109.8(3) . . ?
C28_1 C10_1 C24_1 113.9(3) . . ?
O2_1 C10_1 C11_1 105.9(3) . . ?
C28_1 C10_1 C11_1 111.0(3) . . ?
C24_1 C10_1 C11_1 112.9(3) . . ?
C26_1 C11_1 C27_1 109.9(3) . . ?
C26_1 C11_1 C12_1 109.0(3) . . ?
C27_1 C11_1 C12_1 107.8(3) . . ?
C26_1 C11_1 C10_1 112.2(3) . . ?
C27_1 C11_1 C10_1 110.0(3) . . ?
C12_1 C11_1 C10_1 107.9(3) . . ?
O4_1 C12_1 N1_1 121.3(4) . . ?
O4_1 C12_1 C11_1 121.5(4) . . ?
N1_1 C12_1 C11_1 117.0(3) . . ?
C14_1 C13_1 C18_1 118.3(4) . . ?
C14_1 C13_1 C9_1 122.5(4) . . ?
C18_1 C13_1 C9_1 118.9(3) . . ?
C13_1 C14_1 C15_1 121.1(4) . . ?
C16_1 C15_1 C14_1 119.8(5) . . ?
C15_1 C16_1 C17_1 120.5(5) . . ?
C16_1 C17_1 C18_1 119.8(5) . . ?
C17_1 C18_1 C13_1 120.5(4) . . ?
C23_1 C19_1 C28_1 121.0(3) . . ?
C23_1 C19_1 C9_1 132.1(3) . . ?
C28_1 C19_1 C9_1 106.7(3) . . ?
C28_1 C20_1 C21_1 117.3(4) . . ?
C22_1 C21_1 C20_1 121.3(4) . . ?
C21_1 C22_1 C23_1 121.5(4) . . ?
C22_1 C23_1 C19_1 117.6(4) . . ?
O5_1 C24_1 O3_1 124.8(3) . . ?
O5_1 C24_1 C10_1 122.4(3) . . ?
O3_1 C24_1 C10_1 112.8(3) . . ?
C20_1 C28_1 C19_1 121.2(3) . . ?
C20_1 C28_1 C10_1 131.1(3) . . ?
C19_1 C28_1 C10_1 107.6(3) . . ?

loop_
_geom_bond_atom_site_label_1
_geom_bond_atom_site_label_2
_geom_bond_distance
_geom_bond_site_symmetry_2
_geom_bond_publ_flag
O1_1 N1_1 1.415(4) . ?
O1_1 C7_1 1.436(5) . ?
O2_1 C9_1 1.425(4) . ?
O2_1 C10_1 1.439(4) . ?
O3_1 C24_1 1.308(4) . ?
O3_1 C25_1 1.458(4) . ?
O4_1 C12_1 1.206(4) . ?
O5_1 C24_1 1.196(4) . ?
N1_1 C12_1 1.389(5) . ?
N1_1 C9_1 1.500(4) . ?
C1_1 C6_1 1.366(6) . ?
C1_1 C2_1 1.382(5) . ?
C1_1 C7_1 1.504(6) . ?
C2_1 C3_1 1.387(6) . ?
C3_1 C4_1 1.355(7) . ?
C4_1 C5_1 1.368(7) . ?
C5_1 C6_1 1.389(6) . ?
C9_1 C13_1 1.504(5) . ?
C9_1 C19_1 1.523(5) . ?
C10_1 C28_1 1.518(5) . ?
C10_1 C24_1 1.520(5) . ?
C10_1 C11_1 1.566(5) . ?
C11_1 C26_1 1.526(5) . ?
C11_1 C27_1 1.533(5) . ?
C11_1 C12_1 1.544(5) . ?
C13_1 C14_1 1.376(5) . ?
C13_1 C18_1 1.390(5) . ?
C14_1 C15_1 1.381(6) . ?
C15_1 C16_1 1.366(8) . ?
C16_1 C17_1 1.369(7) . ?
C17_1 C18_1 1.384(6) . ?
C19_1 C23_1 1.385(5) . ?
C19_1 C28_1 1.384(5) . ?
C20_1 C28_1 1.386(5) . ?
C20_1 C21_1 1.391(6) . ?
C21_1 C22_1 1.370(6) . ?
C22_1 C23_1 1.383(5) . ?
